data_4078250
loop_
_publ_author_name
'Anding, Bernie J.'
'Ellern, Arkady'
'Woo, L. Keith'

_publ_section_title
;
 Olefin Cyclopropanation Catalyzed by Iridium(III) Porphyrin Complexes
;
_journal_issue 9
_journal_name_full Organometallics
_journal_page_first 3628
_journal_paper_doi 10.1021/om300135f
_journal_volume 31
_journal_year 2012
_chemical_formula_sum 'C49 H36 I Ir N4 O'
_chemical_formula_weight 1015.92
_chemical_name_common 'Ir(TTP)(CO)I (Compound'
_space_group_IT_number 87
_symmetry_cell_setting tetragonal
_symmetry_space_group_name_Hall '-I 4'
_symmetry_space_group_name_H-M 'I 4/m'
_atom_sites_solution_hydrogens geom
_atom_sites_solution_primary direct
_atom_sites_solution_secondary difmap
_audit_creation_method 'APEX2 v2009.11-0'
_cell_angle_alpha 90
_cell_angle_beta 90
_cell_angle_gamma 90
_cell_formula_units_Z 2
_cell_length_a 14.6955(5)
_cell_length_b 14.6955(5)
_cell_length_c 9.7922(4)
_cell_measurement_temperature 173.(2)
_cell_volume 2114.70(13)
_computing_cell_refinement 'SAINT V7.66A (Bruker AXS, 2009)'
_computing_data_collection 'APEX2 Suite (Bruker AXS, 2009)'
_computing_data_reduction 'SAINT V7.66A (Bruker AXS, 2009)'
_computing_molecular_graphics 'XSHELL (Bruker AXS, 2007)'
_computing_publication_material 'APEX2 Suite (Bruker AXS, 2009)'
_computing_structure_refinement 'SHELXL-97 (Sheldrick, 2008)'
_computing_structure_solution 'SHELXS-97 (Sheldrick, 2008)'
_diffrn_ambient_temperature 173.(2)
_diffrn_measured_fraction_theta_full 0.985
_diffrn_measured_fraction_theta_max 0.985
_diffrn_measurement_device_type ' BRUKER APEX2 CCD Diffractometer'
_diffrn_measurement_method '\w scan'
_diffrn_radiation_monochromator graphite
_diffrn_radiation_type MoK\a
_diffrn_radiation_wavelength 0.71073
_diffrn_reflns_av_R_equivalents 0.0330
_diffrn_reflns_av_sigmaI/netI 0.0175
_diffrn_reflns_limit_h_max 20
_diffrn_reflns_limit_h_min -20
_diffrn_reflns_limit_k_max 20
_diffrn_reflns_limit_k_min -20
_diffrn_reflns_limit_l_max 13
_diffrn_reflns_limit_l_min -13
_diffrn_reflns_number 12040
_diffrn_reflns_theta_full 30.56
_diffrn_reflns_theta_max 30.56
_diffrn_reflns_theta_min 1.96
_exptl_absorpt_coefficient_mu 3.927
_exptl_absorpt_correction_T_max 0.61
_exptl_absorpt_correction_T_min 0.44
_exptl_absorpt_correction_type multi-scan
_exptl_absorpt_process_details
;
;
_exptl_crystal_colour red
_exptl_crystal_density_diffrn 1.595
_exptl_crystal_density_method 'not measured'
_exptl_crystal_description block
_exptl_crystal_F_000 992
_exptl_crystal_size_max 0.25
_exptl_crystal_size_mid 0.23
_exptl_crystal_size_min 0.14
_refine_diff_density_max 2.045
_refine_diff_density_min -5.037
_refine_ls_extinction_method none
_refine_ls_goodness_of_fit_ref 1.346
_refine_ls_hydrogen_treatment constr
_refine_ls_matrix_type full
_refine_ls_number_parameters 81
_refine_ls_number_reflns 1685
_refine_ls_number_restraints 3
_refine_ls_restrained_S_all 1.615
_refine_ls_R_factor_all 0.0477
_refine_ls_R_factor_gt 0.0471
_refine_ls_shift/su_max 0.000
_refine_ls_shift/su_mean 0.000
_refine_ls_structure_factor_coef Fsqd
_refine_ls_weighting_details 'calc w=1/[\s^2^(Fo^2^)+(0.0411P)^2^+23.4473P] where P=(Fo^2^+2Fc^2^)/3'
_refine_ls_weighting_scheme calc
_refine_ls_wR_factor_gt 0.1362
_refine_ls_wR_factor_ref 0.1366
_reflns_number_gt 1667
_reflns_number_total 1685
_reflns_threshold_expression >2sigma(I)
_cod_data_source_file om300135f_si_002.cif
_cod_data_source_block I
_cod_database_code 4078250

loop_
_symmetry_equiv_pos_as_xyz
'x, y, z'
'-x, -y, z'
'-y, x, z'
'y, -x, z'
'x+1/2, y+1/2, z+1/2'
'-x+1/2, -y+1/2, z+1/2'
'-y+1/2, x+1/2, z+1/2'
'y+1/2, -x+1/2, z+1/2'
'-x, -y, -z'
'x, y, -z'
'y, -x, -z'
'-y, x, -z'
'-x+1/2, -y+1/2, -z+1/2'
'x+1/2, y+1/2, -z+1/2'
'y+1/2, -x+1/2, -z+1/2'
'-y+1/2, x+1/2, -z+1/2'

loop_
_atom_site_type_symbol
_atom_site_label
_atom_site_fract_x
_atom_site_fract_y
_atom_site_fract_z
_atom_site_U_iso_or_equiv
_atom_site_adp_type
_atom_site_calc_flag
_atom_site_refinement_flags
_atom_site_occupancy
Ir Ir1 0.5 0.5 1.0 0.0325(2) Uani d SD 1
I I1 0.5 0.5 0.7456(2) 0.0490(5) Uani d SPD 0.5
C C1 0.6250(5) 0.3329(5) 1.0 0.0316(17) Uani d S 1
C C2 0.4796(5) 0.2922(5) 1.0 0.0302(17) Uani d S 1
C C3 0.3850(5) 0.2954(5) 1.0 0.0321(18) Uani d S 1
C C4 0.3352(5) 0.2063(5) 1.0 0.0314(17) Uani d S 1
C C5 0.6217(5) 0.2350(5) 1.0 0.035(2) Uani d S 1
H H5 0.6725 0.195 1.0 0.042 Uiso calc SR 1
C C6 0.5331(5) 0.2104(5) 1.0 0.0333(18) Uani d S 1
H H6 0.5103 0.1499 1.0 0.04 Uiso calc SR 1
C C7 0.3118(5) 0.1644(5) 0.8800(8) 0.0424(16) Uani d . 1
H H7 0.3263 0.1927 0.7955 0.051 Uiso calc R 1
C C8 0.2669(5) 0.0807(5) 0.8805(8) 0.0436(16) Uani d . 1
H H8 0.2514 0.0528 0.7961 0.052 Uiso calc R 1
C C9 0.2448(5) 0.0378(5) 1.0 0.034(2) Uani d S 1
C C10 0.1950(7) -0.0516(7) 1.0 0.045(3) Uani d S 1
H H10A 0.2187 -0.0903 1.0734 0.068 Uiso calc PR 0.5
H H10B 0.2039 -0.082 0.9119 0.068 Uiso calc PR 0.5
H H10C 0.1299 -0.0408 1.0147 0.068 Uiso calc PR 0.5
C C11 0.5 0.5 0.8109(2) 0.0490(5) Uani d SPD 0.5
N N1 0.5375(5) 0.3658(5) 1.0 0.0322(16) Uani d S 1
O O11 0.5 0.5 0.6944(4) 0.0490(5) Uani d SPD 0.5

loop_
_atom_site_aniso_label
_atom_site_aniso_U_11
_atom_site_aniso_U_22
_atom_site_aniso_U_33
_atom_site_aniso_U_12
_atom_site_aniso_U_13
_atom_site_aniso_U_23
Ir1 0.0196(2) 0.0196(2) 0.0584(5) 0 0 0
I1 0.0459(5) 0.0459(5) 0.0553(13) 0 0 0
C1 0.024(4) 0.024(4) 0.047(5) 0.002(3) 0 0
C2 0.028(4) 0.020(3) 0.042(5) -0.001(3) 0 0
C3 0.028(4) 0.022(4) 0.046(5) -0.003(3) 0 0
C4 0.026(4) 0.022(3) 0.047(5) -0.002(3) 0 0
C5 0.028(4) 0.024(4) 0.053(6) 0.003(3) 0 0
C6 0.032(4) 0.021(3) 0.047(5) 0.000(3) 0 0
C7 0.054(4) 0.036(3) 0.037(3) -0.016(3) -0.001(3) 0.000(3)
C8 0.052(4) 0.035(3) 0.043(4) -0.015(3) -0.002(3) -0.007(3)
C9 0.022(4) 0.022(4) 0.058(6) 0.001(3) 0 0
C10 0.032(5) 0.024(4) 0.079(8) -0.003(3) 0 0
C11 0.0459(5) 0.0459(5) 0.0553(13) 0 0 0
N1 0.022(3) 0.023(3) 0.052(5) 0.000(2) 0 0
O11 0.0459(5) 0.0459(5) 0.0553(13) 0 0 0

loop_
_atom_type_symbol
_atom_type_description
_atom_type_scat_dispersion_real
_atom_type_scat_dispersion_imag
_atom_type_scat_source
C C 0.0033 0.0016 'International Tables Vol C Tables 4.2.6.8 and 6.1.1.4'
H H 0.0000 0.0000 'International Tables Vol C Tables 4.2.6.8 and 6.1.1.4'
N N 0.0061 0.0033 'International Tables Vol C Tables 4.2.6.8 and 6.1.1.4'
O O 0.0106 0.0060 'International Tables Vol C Tables 4.2.6.8 and 6.1.1.4'
I I -0.4742 1.8119 'International Tables Vol C Tables 4.2.6.8 and 6.1.1.4'
Ir Ir -1.4442 7.9887 'International Tables Vol C Tables 4.2.6.8 and 6.1.1.4'

loop_
_geom_angle_atom_site_label_1
_geom_angle_atom_site_label_2
_geom_angle_atom_site_label_3
_geom_angle_site_symmetry_1
_geom_angle_site_symmetry_3
_geom_angle
C11 Ir1 C11 9_667 . 180.0
C11 Ir1 N1 9_667 . 90.0
C11 Ir1 N1 . . 90.0
C11 Ir1 N1 9_667 11_567 90.0000(10)
C11 Ir1 N1 . 11_567 90.000(2)
N1 Ir1 N1 . 11_567 89.9990(10)
C11 Ir1 N1 9_667 3_655 90.0000(10)
C11 Ir1 N1 . 3_655 90.000(2)
N1 Ir1 N1 . 3_655 90.0010(10)
N1 Ir1 N1 11_567 3_655 180.0
C11 Ir1 N1 9_667 9_667 90.0
C11 Ir1 N1 . 9_667 90.0
N1 Ir1 N1 . 9_667 179.9990(10)
N1 Ir1 N1 11_567 9_667 90.0000(10)
N1 Ir1 N1 3_655 9_667 90.0000(10)
C11 Ir1 I1 9_667 9_667 0.0000(10)
C11 Ir1 I1 . 9_667 180.0000(10)
N1 Ir1 I1 . 9_667 90.0
N1 Ir1 I1 11_567 9_667 90.0
N1 Ir1 I1 3_655 9_667 90.0
N1 Ir1 I1 9_667 9_667 90.0
C11 Ir1 I1 9_667 . 180.0000(10)
C11 Ir1 I1 . . 0
N1 Ir1 I1 . . 90.0
N1 Ir1 I1 11_567 . 90.0
N1 Ir1 I1 3_655 . 90.0
N1 Ir1 I1 9_667 . 90.0
I1 Ir1 I1 9_667 . 180.0
O11 I1 C11 . . 180.000(2)
O11 I1 Ir1 . . 180.000(2)
C11 I1 Ir1 . . 0.0000(10)
N1 C1 C3 . 3_655 126.2(8)
N1 C1 C5 . . 108.6(7)
C3 C1 C5 3_655 . 125.2(8)
N1 C2 C3 . . 126.3(8)
N1 C2 C6 . . 108.6(7)
C3 C2 C6 . . 125.1(8)
C2 C3 C1 . 11_567 125.1(8)
C2 C3 C4 . . 117.2(8)
C1 C3 C4 11_567 . 117.6(8)
C7 C4 C7 . 10_557 118.1(8)
C7 C4 C3 . . 121.0(4)
C7 C4 C3 10_557 . 121.0(4)
C6 C5 C1 . . 107.5(8)
C6 C5 H5 . . 126.2
C1 C5 H5 . . 126.2
C5 C6 C2 . . 107.6(8)
C5 C6 H6 . . 126.2
C2 C6 H6 . . 126.2
C4 C7 C8 . . 120.8(7)
C4 C7 H7 . . 119.6
C8 C7 H7 . . 119.6
C9 C8 C7 . . 121.4(7)
C9 C8 H8 . . 119.3
C7 C8 H8 . . 119.3
C8 C9 C8 . 10_557 117.6(9)
C8 C9 C10 . . 121.2(4)
C8 C9 C10 10_557 . 121.2(4)
C9 C10 H10A . . 109.5
C9 C10 H10B . . 109.5
H10A C10 H10B . . 109.5
C9 C10 H10C . . 109.5
H10A C10 H10C . . 109.5
H10B C10 H10C . . 109.5
I1 C11 O11 . . 0.0000(10)
I1 C11 Ir1 . . 180.0000(10)
O11 C11 Ir1 . . 180.0000(10)
C1 N1 C2 . . 107.6(7)
C1 N1 Ir1 . . 126.2(6)
C2 N1 Ir1 . . 126.2(6)
I1 O11 C11 . . 0.000(2)

loop_
_geom_bond_atom_site_label_1
_geom_bond_atom_site_label_2
_geom_bond_site_symmetry_2
_geom_bond_distance
Ir1 C11 9_667 1.852(2)
Ir1 C11 . 1.852(2)
Ir1 N1 . 2.048(7)
Ir1 N1 11_567 2.048(7)
Ir1 N1 3_655 2.048(7)
Ir1 N1 9_667 2.048(7)
Ir1 I1 9_667 2.491(2)
Ir1 I1 . 2.491(2)
I1 O11 . 0.502(4)
I1 C11 . 0.639(3)
C1 N1 . 1.374(11)
C1 C3 3_655 1.397(12)
C1 C5 . 1.439(12)
C2 N1 . 1.375(11)
C2 C3 . 1.392(12)
C2 C6 . 1.436(12)
C3 C1 11_567 1.397(12)
C3 C4 . 1.500(11)
C4 C7 . 1.371(8)
C4 C7 10_557 1.371(8)
C5 C6 . 1.351(13)
C5 H5 . 0.95
C6 H6 . 0.95
C7 C8 . 1.396(10)
C7 H7 . 0.95
C8 C9 . 1.368(9)
C8 H8 . 0.95
C9 C8 10_557 1.368(9)
C9 C10 . 1.505(12)
C10 H10A . 0.98
C10 H10B . 0.98
C10 H10C . 0.98
C11 O11 . 1.141(2)
